data_4060161
_journal_name_full Organometallics
_journal_paper_doi 10.1021/om0493199
_journal_year 2005
_chemical_formula_moiety 'C26 H54 Al2 O4'
_chemical_formula_sum 'C26 H54 Al2 O4'
_chemical_formula_weight 484.65
_chemical_name_common '(3) [Al(Bui)2(OTHF)]2'
_space_group_IT_number 2
_symmetry_cell_setting triclinic
_symmetry_space_group_name_Hall '-P 1'
_symmetry_space_group_name_H-M 'P -1'
_atom_sites_solution_hydrogens geom
_atom_sites_solution_primary direct
_atom_sites_solution_secondary difmap
_cell_angle_alpha 91.508(4)
_cell_angle_beta 109.772(4)
_cell_angle_gamma 115.180(4)
_cell_formula_units_Z 1
_cell_length_a 9.298(2)
_cell_length_b 9.535(2)
_cell_length_c 10.182(3)
_cell_measurement_reflns_used ?
_cell_measurement_temperature 293(2)
_cell_measurement_theta_max ?
_cell_measurement_theta_min ?
_cell_volume 753.3(3)
_diffrn_ambient_temperature 293(2)
_diffrn_detector_area_resol_mean ?
_diffrn_measurement_device_type 'CCD area detector'
_diffrn_measurement_method 'phi and omega scans'
_diffrn_radiation_monochromator graphite
_diffrn_radiation_source 'fine-focus sealed tube'
_diffrn_radiation_type MoK\a
_diffrn_radiation_wavelength 0.71073
_diffrn_reflns_av_R_equivalents 0.0137
_diffrn_reflns_av_sigmaI/netI 0.0245
_diffrn_reflns_limit_h_max 11
_diffrn_reflns_limit_h_min -11
_diffrn_reflns_limit_k_max 11
_diffrn_reflns_limit_k_min -11
_diffrn_reflns_limit_l_max 12
_diffrn_reflns_limit_l_min -12
_diffrn_reflns_number 6027
_diffrn_reflns_theta_max 26.40
_diffrn_reflns_theta_min 2.17
_diffrn_standards_decay_% ?
_diffrn_standards_interval_count ?
_diffrn_standards_interval_time ?
_diffrn_standards_number ?
_exptl_absorpt_coefficient_mu 0.122
_exptl_absorpt_correction_T_max ?
_exptl_absorpt_correction_T_min ?
_exptl_absorpt_correction_type none
_exptl_absorpt_process_details ?
_exptl_crystal_colour colorless
_exptl_crystal_density_diffrn 1.068
_exptl_crystal_density_meas 0
_exptl_crystal_density_method 'not measured'
_exptl_crystal_description irregular
_exptl_crystal_F_000 268
_exptl_crystal_size_max 0.40
_exptl_crystal_size_mid 0.30
_exptl_crystal_size_min 0.30
_refine_ls_extinction_coef ?
_refine_ls_extinction_method none
_refine_ls_goodness_of_fit_ref 1.065
_refine_ls_hydrogen_treatment mixed
_refine_ls_matrix_type full
_refine_ls_number_parameters 149
_refine_ls_number_reflns 3049
_refine_ls_number_restraints 0
_refine_ls_restrained_S_all 1.065
_refine_ls_R_factor_all 0.0771
_refine_ls_R_factor_gt 0.0698
_refine_ls_shift/su_max 0.008
_refine_ls_shift/su_mean 0.001
_refine_ls_structure_factor_coef Fsqd
_refine_ls_weighting_details 'calc w=1/[\s^2^(Fo^2^)+(0.0932P)^2^+0.8142P] where P=(Fo^2^+2Fc^2^)/3'
_refine_ls_weighting_scheme calc
_refine_ls_wR_factor_gt 0.1808
_refine_ls_wR_factor_ref 0.1882
_reflns_number_gt 2686
_reflns_number_total 3049
_reflns_threshold_expression >2sigma(I)
_cod_depositor_comments
;
The following automatic conversions were performed:
'_symmetry_cell_setting' value 'Triclinic' changed to 'triclinic'
according to '/home/saulius/struct/CIF-dictionaries/cif_core.dic'
dictionary named 'cif_core.dic' version 2.4.1 from 2010-06-29.

Automatic conversion script
Id: cif_fix_enum 1527 2010-12-29 10:47:43Z saulius 
;
_cod_original_sg_symbol_H-M P-1
_cod_database_code 4060161

loop_
_symmetry_equiv_pos_as_xyz
'x, y, z'
'-x, -y, -z'

loop_
_atom_site_label
_atom_site_type_symbol
_atom_site_fract_x
_atom_site_fract_y
_atom_site_fract_z
_atom_site_U_iso_or_equiv
_atom_site_adp_type
_atom_site_occupancy
_atom_site_symmetry_multiplicity
_atom_site_calc_flag
_atom_site_refinement_flags
_atom_site_disorder_assembly
_atom_site_disorder_group
Al1 Al 0.64680(9) 0.97968(8) -0.00891(7) 0.0270(2) Uani 1 1 d . . .
O1 O 0.7325(3) 0.8414(2) 0.1385(2) 0.0440(5) Uani 1 1 d . . .
O2 O 0.5017(2) 1.07645(19) -0.08632(17) 0.0288(4) Uani 1 1 d . . .
C1 C 0.8079(5) 0.7412(5) 0.1370(4) 0.0667(11) Uani 1 1 d . . .
H1A H 0.9242 0.8017 0.1412 0.080 Uiso 1 1 calc R . .
H1B H 0.7413 0.6611 0.0501 0.080 Uiso 1 1 calc R . .
C2 C 0.8106(5) 0.6662(5) 0.2620(4) 0.0643(10) Uani 1 1 d . . .
H2A H 0.9170 0.7286 0.3437 0.077 Uiso 1 1 calc R . .
H2B H 0.7974 0.5604 0.2419 0.077 Uiso 1 1 calc R . .
C3 C 0.6566(5) 0.6617(4) 0.2878(4) 0.0536(8) Uani 1 1 d . . .
H3A H 0.5515 0.5673 0.2311 0.064 Uiso 1 1 calc R . .
H3B H 0.6742 0.6655 0.3875 0.064 Uiso 1 1 calc R . .
C4 C 0.6509(5) 0.8092(5) 0.2410(4) 0.0588(9) Uani 1 1 d . . .
H4 H 0.7184 0.8974 0.3232 0.071 Uiso 1 1 calc R . .
C5 C 0.5800(4) 0.8187(3) -0.1746(3) 0.0357(6) Uani 1 1 d . . .
H5A H 0.6724 0.7900 -0.1554 0.043 Uiso 1 1 calc R . .
H5B H 0.4794 0.7252 -0.1776 0.043 Uiso 1 1 calc R . .
C6 C 0.5391(4) 0.8565(3) -0.3245(3) 0.0396(6) Uani 1 1 d . . .
H6 H 0.4612 0.9038 -0.3379 0.048 Uiso 1 1 calc R . .
C7 C 0.4480(5) 0.7083(4) -0.4408(3) 0.0621(10) Uani 1 1 d . . .
H7A H 0.4201 0.7365 -0.5326 0.093 Uiso 1 1 calc R . .
H7B H 0.3441 0.6346 -0.4317 0.093 Uiso 1 1 calc R . .
H7C H 0.5225 0.6606 -0.4312 0.093 Uiso 1 1 calc R . .
C8 C 0.7005(5) 0.9762(4) -0.3413(3) 0.0538(8) Uani 1 1 d . . .
H8A H 0.7785 0.9322 -0.3303 0.081 Uiso 1 1 calc R . .
H8B H 0.7551 1.0706 -0.2701 0.081 Uiso 1 1 calc R . .
H8C H 0.6699 1.0013 -0.4343 0.081 Uiso 1 1 calc R . .
C9 C 0.8771(3) 1.1671(3) 0.0645(3) 0.0366(6) Uani 1 1 d . . .
H9A H 0.9611 1.1288 0.1031 0.044 Uiso 1 1 calc R . .
H9B H 0.8951 1.2101 -0.0171 0.044 Uiso 1 1 calc R . .
C10 C 0.9232(4) 1.3053(4) 0.1764(3) 0.0465(7) Uani 1 1 d . . .
H10 H 0.8327 1.3383 0.1424 0.056 Uiso 1 1 calc R . .
C11 C 0.9288(5) 1.2590(5) 0.3182(4) 0.0682(11) Uani 1 1 d . . .
H11A H 0.8180 1.1758 0.3066 0.102 Uiso 1 1 calc R . .
H11B H 0.9580 1.3489 0.3853 0.102 Uiso 1 1 calc R . .
H11C H 1.0140 1.2227 0.3528 0.102 Uiso 1 1 calc R . .
C12 C 1.0950(5) 1.4487(4) 0.1976(5) 0.0742(12) Uani 1 1 d . . .
H12A H 1.1132 1.5359 0.2615 0.111 Uiso 1 1 calc R . .
H12B H 1.0918 1.4778 0.1074 0.111 Uiso 1 1 calc R . .
H12C H 1.1874 1.4221 0.2369 0.111 Uiso 1 1 calc R . .
C13 C 0.5202(4) 1.1981(3) -0.1654(3) 0.0400(6) Uani 1 1 d . . .
H13A H 0.5675 1.1853 -0.2337 0.048 Uiso 1 1 calc R . .
H13B H 0.5988 1.3002 -0.1019 0.048 Uiso 1 1 calc R . .

loop_
_atom_site_aniso_label
_atom_site_aniso_U_11
_atom_site_aniso_U_22
_atom_site_aniso_U_33
_atom_site_aniso_U_23
_atom_site_aniso_U_13
_atom_site_aniso_U_12
Al1 0.0284(4) 0.0297(4) 0.0257(4) 0.0054(3) 0.0139(3) 0.0132(3)
O1 0.0560(13) 0.0532(12) 0.0491(12) 0.0269(10) 0.0346(10) 0.0360(10)
O2 0.0333(9) 0.0311(9) 0.0289(9) 0.0114(7) 0.0173(7) 0.0164(7)
C1 0.078(3) 0.099(3) 0.075(2) 0.044(2) 0.048(2) 0.069(2)
C2 0.080(3) 0.075(2) 0.070(2) 0.034(2) 0.038(2) 0.055(2)
C3 0.074(2) 0.0555(19) 0.065(2) 0.0363(17) 0.0431(18) 0.0448(18)
C4 0.076(2) 0.067(2) 0.061(2) 0.0304(18) 0.0409(19) 0.045(2)
C5 0.0436(15) 0.0366(13) 0.0321(13) 0.0065(11) 0.0192(11) 0.0197(12)
C6 0.0489(16) 0.0435(15) 0.0310(13) 0.0076(11) 0.0168(12) 0.0242(13)
C7 0.083(3) 0.058(2) 0.0328(15) 0.0018(14) 0.0208(16) 0.0232(19)
C8 0.065(2) 0.060(2) 0.0442(17) 0.0159(15) 0.0327(16) 0.0266(17)
C9 0.0289(13) 0.0393(14) 0.0387(14) 0.0081(11) 0.0146(11) 0.0121(11)
C10 0.0324(14) 0.0439(16) 0.0494(17) -0.0015(13) 0.0066(13) 0.0132(12)
C11 0.062(2) 0.073(2) 0.0477(19) -0.0069(17) 0.0200(17) 0.0144(19)
C12 0.060(2) 0.048(2) 0.070(2) -0.0011(18) 0.0110(19) -0.0018(17)
C13 0.0436(15) 0.0444(15) 0.0444(15) 0.0242(13) 0.0257(13) 0.0236(13)
